data_4341517
loop_
_publ_author_name
'Hewage, Jeewantha S.'
'Wanniarachchi, Sarath'
'Morin, Tyler J.'
'Liddle, Brendan J.'
'Banaszynski, Megan'
'Lindeman, Sergey V.'
'Bennett, Brian'
'Gardinier, James R.'

_publ_section_title
;
 Homoleptic Nickel(II) Complexes of Redox-Tunable Pincer-type Ligands.
;
_journal_issue 19
_journal_name_full 'Inorganic chemistry'
_journal_page_first 10070
_journal_page_last 10084
_journal_paper_doi 10.1021/ic500657e
_journal_volume 53
_journal_year 2014
_chemical_formula_moiety 'C40 H36 N10 Ni'
_chemical_formula_sum 'C40 H36 N10 Ni'
_chemical_formula_weight 715.50
_chemical_name_systematic
;
 ? 
;
_space_group_crystal_system triclinic
_space_group_IT_number 2
_space_group_name_Hall '-P 1'
_space_group_name_H-M_alt 'P -1'
_symmetry_space_group_name_Hall '-P 1'
_symmetry_space_group_name_H-M 'P -1'
_atom_sites_solution_hydrogens geom
_atom_sites_solution_primary direct
_atom_sites_solution_secondary difmap
_audit_creation_date 2013-07-18
_audit_creation_method
;
  Olex2 1.2
  (compiled Apr 23 2013 17:54:37, GUI svn.r4466)
;
_cell_angle_alpha 79.7090(10)
_cell_angle_beta 84.0790(10)
_cell_angle_gamma 75.7380(10)
_cell_formula_units_Z 2
_cell_length_a 8.7592(2)
_cell_length_b 12.8293(3)
_cell_length_c 16.0382(3)
_cell_measurement_reflns_used 9389
_cell_measurement_temperature 100(2)
_cell_measurement_theta_max 67
_cell_measurement_theta_min 3
_cell_volume 1715.33(7)
_computing_cell_refinement 'SAINT v7.56A (Bruker, 2008)'
_computing_data_collection 'APEX2-2008.5-0 (Bruker, 2008)'
_computing_data_reduction 'SADABS-2008/1 (Bruker, 2008)'
_computing_molecular_graphics
;
O. V. Dolomanov, L. J. Bourhis, R. J. Gildea, J. A. K. Howard and H. Puschmann,
OLEX2: a complete structure solution, refinement and analysis program.
J. Appl. Cryst. (2009). 42, 339-341.
;
_computing_publication_material
;
O. V. Dolomanov, L. J. Bourhis, R. J. Gildea, J. A. K. Howard and H. Puschmann,
OLEX2: a complete structure solution, refinement and analysis program.
J. Appl. Cryst. (2009). 42, 339-341.
;
_computing_structure_refinement 'SHELXL-2008/4(Bruker, 2008)'
_computing_structure_solution 'XS/SHELXTL-2008/1 (Bruker, 2008)'
_diffrn_ambient_temperature 100(2)
_diffrn_measured_fraction_theta_full 0.987
_diffrn_measured_fraction_theta_max 0.937
_diffrn_measurement_device_type 'Bruker APEX2 CCD detector'
_diffrn_measurement_method '\w scans'
_diffrn_radiation_monochromator graphite
_diffrn_radiation_type CuK\a
_diffrn_radiation_wavelength 1.54178
_diffrn_reflns_av_R_equivalents 0.0160
_diffrn_reflns_av_unetI/netI 0.0163
_diffrn_reflns_limit_h_max 10
_diffrn_reflns_limit_h_min -10
_diffrn_reflns_limit_k_max 15
_diffrn_reflns_limit_k_min -14
_diffrn_reflns_limit_l_max 18
_diffrn_reflns_limit_l_min 0
_diffrn_reflns_number 14299
_diffrn_reflns_theta_full 67.00
_diffrn_reflns_theta_max 67.98
_diffrn_reflns_theta_min 2.81
_diffrn_source 'fine-focus sealed tube'
_exptl_absorpt_coefficient_mu 1.179
_exptl_absorpt_correction_T_max 0.9034
_exptl_absorpt_correction_T_min 0.6603
_exptl_absorpt_correction_type numerical
_exptl_absorpt_process_details
;
 Numerical (based on real shape of the crystal) absorption
 correction followed by:
 SADABS. Program for empirical absorption correction of
 area-detector data. University of Goetingen. Germany. 
 Sheldrick, G. M. 1996
;
_exptl_crystal_colour brown
_exptl_crystal_density_diffrn 1.385
_exptl_crystal_density_method 'not measured'
_exptl_crystal_description prism
_exptl_crystal_F_000 748
_exptl_crystal_size_max 0.38
_exptl_crystal_size_mid 0.12
_exptl_crystal_size_min 0.09
_refine_diff_density_max 0.236
_refine_diff_density_min -0.310
_refine_diff_density_rms 0.045
_refine_ls_extinction_method none
_refine_ls_goodness_of_fit_ref 1.000
_refine_ls_hydrogen_treatment constr
_refine_ls_matrix_type full
_refine_ls_number_parameters 464
_refine_ls_number_reflns 5860
_refine_ls_number_restraints 0
_refine_ls_restrained_S_all 1.000
_refine_ls_R_factor_all 0.0331
_refine_ls_R_factor_gt 0.0308
_refine_ls_shift/su_max 0.001
_refine_ls_shift/su_mean 0.000
_refine_ls_structure_factor_coef Fsqd
_refine_ls_weighting_details 'calc w=1/[\s^2^(Fo^2^)+(0.0403P)^2^+1.2177P] where P=(Fo^2^+2Fc^2^)/3'
_refine_ls_weighting_scheme calc
_refine_ls_wR_factor_gt 0.0788
_refine_ls_wR_factor_ref 0.0804
_reflns_number_gt 5444
_reflns_number_total 5860
_reflns_threshold_expression >2sigma(I)
_cod_data_source_file ic500657e_si_002.cif
_cod_data_source_block NiMeMe2_1
_cod_original_cell_volume 1715.33(6)
_cod_database_code 4341517
_olex2_refinement_description
;
1. Others
 Fixed Sof: H77a(0.5) H77b(0.5) H77c(0.5) H77d(0.5) H77e(0.5) H77f(0.5)
 Fixed Uiso: H11(0.025) H12(0.028) H13(0.026) H3(0.023) H5(0.028) H6(0.024)
 H7a(0.051) H7b(0.051) H7c(0.051) H21(0.025) H22(0.026) H23(0.025) H33(0.023)
 H35(0.024) H36(0.022) H37a(0.047) H37b(0.047) H37c(0.047) H41(0.026)
 H42(0.029) H43(0.026) H53(0.026) H55(0.03) H56(0.027) H57a(0.05) H57b(0.05)
 H57c(0.05) H61(0.026) H62(0.032) H63(0.03) H73(0.025) H75(0.028) H76(0.026)
 H77a(0.041) H77b(0.041) H77c(0.041) H77d(0.041) H77e(0.041) H77f(0.041)
 Fixed X: H11(0.1583) H12(0.4232) H13(0.5364) H3(0.4807) H5(0.4252) H6(0.2629)
 H7a(0.6332) H7b(0.6453) H7c(0.5054) H21(-0.366) H22(-0.4765) H23(-0.2618) H33(-
 0.087) H35(0.3882) H36(0.3974) H37a(0.0399) H37b(0.2254) H37c(0.1628) H41(-
 0.0485) H42(-0.186) H43(-0.2383) H53(-0.1089) H55(-0.1947) H56(-0.2045) H57a(-
 0.1886) H57b(-0.0127) H57c(-0.157) H61(0.3137) H62(0.3178) H63(0.0406) H73(-
 0.2259) H75(-0.6028) H76(-0.4444) H77a(-0.6369) H77b(-0.5579) H77c(-0.484)
 H77d(-0.4823) H77e(-0.5613) H77f(-0.6352)
 Fixed Y: H11(0.8802) H12(0.8194) H13(0.6298) H3(0.4638) H5(0.2729) H6(0.419)
 H7a(0.2788) H7b(0.2105) H7c(0.2096) H21(0.7563) H22(0.6483) H23(0.5864)
 H33(0.6859) H35(0.6023) H36(0.582) H37a(0.6606) H37b(0.6081) H37c(0.7365)
 H41(0.4877) H42(0.4225) H43(0.5754) H53(0.694) H55(1.0218) H56(1.0224)
 H57a(0.9235) H57b(0.8509) H57c(0.7934) H61(0.8107) H62(1.0039) H63(1.1133)
 H73(1.1016) H75(1.0804) H76(0.9545) H77a(1.2177) H77b(1.15) H77c(1.2447)
 H77d(1.1906) H77e(1.2582) H77f(1.1636)
 Fixed Z: H11(0.3541) H12(0.4163) H13(0.3849) H3(0.3976) H5(0.2346) H6(0.1583)
 H7a(0.4144) H7b(0.3388) H7c(0.4113) H21(0.2446) H22(0.16) H23(0.0509) H33(-
 0.0548) H35(-0.0779) H36(0.0665) H37a(-0.193) H37b(-0.2014) H37c(-0.2026)
 H41(0.2992) H42(0.4373) H43(0.5221) H53(0.5678) H55(0.525) H56(0.3825)
 H57a(0.6721) H57b(0.6621) H57c(0.6889) H61(0.1289) H62(0.067) H63(0.0881)
 H73(0.0599) H75(0.223) H76(0.3173) H77a(0.0976) H77b(0.0232) H77c(0.0429)
 H77d(0.0115) H77e(0.086) H77f(0.0662)
;

loop_
_space_group_symop_id
_space_group_symop_operation_xyz
1 'x, y, z'
2 '-x, -y, -z'

loop_
_atom_site_label
_atom_site_type_symbol
_atom_site_fract_x
_atom_site_fract_y
_atom_site_fract_z
_atom_site_U_iso_or_equiv
_atom_site_adp_type
_atom_site_occupancy
_atom_site_symmetry_multiplicity
_atom_site_calc_flag
_atom_site_refinement_flags
Ni1 Ni 0.01284(3) 0.738236(19) 0.244318(16) 0.01537(8) Uani 1 1 d .
N1 N 0.16584(14) 0.62168(10) 0.18454(8) 0.0165(3) Uani 1 1 d .
N2 N -0.14371(15) 0.85749(10) 0.29789(8) 0.0180(3) Uani 1 1 d .
N11 N 0.19949(15) 0.73265(10) 0.31691(8) 0.0181(3) Uani 1 1 d .
N12 N 0.32849(14) 0.64814(10) 0.32794(8) 0.0167(3) Uani 1 1 d .
N21 N -0.16276(15) 0.72334(10) 0.17153(8) 0.0178(3) Uani 1 1 d .
N22 N -0.12992(15) 0.66522(10) 0.10615(8) 0.0167(3) Uani 1 1 d .
N41 N -0.06488(15) 0.62872(10) 0.34339(8) 0.0186(3) Uani 1 1 d .
N42 N -0.13060(15) 0.65728(10) 0.41910(8) 0.0182(3) Uani 1 1 d .
N61 N 0.08029(15) 0.86405(10) 0.15835(8) 0.0176(3) Uani 1 1 d .
N62 N -0.00984(15) 0.96713(10) 0.14466(8) 0.0183(3) Uani 1 1 d .
C1 C 0.27019(17) 0.53612(12) 0.22873(10) 0.0163(3) Uani 1 1 d .
C2 C 0.34188(17) 0.54496(12) 0.30131(10) 0.0164(3) Uani 1 1 d .
C3 C 0.43723(18) 0.45452(13) 0.34825(10) 0.0195(3) Uani 1 1 d .
H3 H 0.4807 0.4638 0.3976 0.023 Uiso 1 1 calc R
C4 C 0.47064(19) 0.35171(13) 0.32526(11) 0.0228(3) Uani 1 1 d .
C5 C 0.40365(19) 0.34191(13) 0.25275(11) 0.0229(3) Uani 1 1 d .
H5 H 0.4252 0.2729 0.2346 0.028 Uiso 1 1 calc R
C6 C 0.30699(18) 0.42984(13) 0.20683(10) 0.0201(3) Uani 1 1 d .
H6 H 0.2629 0.4190 0.1583 0.024 Uiso 1 1 calc R
C7 C 0.5726(2) 0.25407(15) 0.37698(12) 0.0343(4) Uani 1 1 d .
H7a H 0.6332 0.2788 0.4144 0.051 Uiso 1 1 calc R
H7b H 0.6453 0.2105 0.3388 0.051 Uiso 1 1 calc R
H7c H 0.5054 0.2096 0.4113 0.051 Uiso 1 1 calc R
C11 C 0.22857(19) 0.81108(13) 0.35250(10) 0.0210(3) Uani 1 1 d .
H11 H 0.1583 0.8802 0.3541 0.025 Uiso 1 1 calc R
C12 C 0.3755(2) 0.77858(14) 0.38712(10) 0.0233(3) Uani 1 1 d .
H12 H 0.4232 0.8194 0.4163 0.028 Uiso 1 1 calc R
C13 C 0.43643(19) 0.67486(13) 0.36997(10) 0.0216(3) Uani 1 1 d .
H13 H 0.5364 0.6298 0.3849 0.026 Uiso 1 1 calc R
C21 C -0.31062(18) 0.72162(13) 0.19910(10) 0.0205(3) Uani 1 1 d .
H21 H -0.3660 0.7563 0.2446 0.025 Uiso 1 1 calc R
C22 C -0.37395(18) 0.66222(13) 0.15242(11) 0.0216(3) Uani 1 1 d .
H22 H -0.4765 0.6483 0.1600 0.026 Uiso 1 1 calc R
C23 C -0.25596(18) 0.62823(13) 0.09324(11) 0.0206(3) Uani 1 1 d .
H23 H -0.2618 0.5864 0.0509 0.025 Uiso 1 1 calc R
C31 C 0.16025(18) 0.62414(11) 0.09812(10) 0.0166(3) Uani 1 1 d .
C32 C 0.01706(17) 0.65294(11) 0.05737(10) 0.0163(3) Uani 1 1 d .
C33 C 0.01255(18) 0.66514(12) -0.03037(10) 0.0190(3) Uani 1 1 d .
H33 H -0.0870 0.6859 -0.0548 0.023 Uiso 1 1 calc R
C34 C 0.14924(19) 0.64783(12) -0.08342(10) 0.0211(3) Uani 1 1 d .
C35 C 0.29210(19) 0.61610(12) -0.04397(10) 0.0202(3) Uani 1 1 d .
H35 H 0.3882 0.6023 -0.0779 0.024 Uiso 1 1 calc R
C36 C 0.29731(18) 0.60436(12) 0.04271(10) 0.0186(3) Uani 1 1 d .
H36 H 0.3974 0.5820 0.0665 0.022 Uiso 1 1 calc R
C37 C 0.1439(2) 0.66473(16) -0.17836(11) 0.0316(4) Uani 1 1 d .
H37a H 0.0399 0.6606 -0.1930 0.047 Uiso 1 1 calc R
H37b H 0.2254 0.6081 -0.2014 0.047 Uiso 1 1 calc R
H37c H 0.1628 0.7365 -0.2026 0.047 Uiso 1 1 calc R
C41 C -0.08296(18) 0.52851(13) 0.34440(11) 0.0216(3) Uani 1 1 d .
H41 H -0.0485 0.4877 0.2992 0.026 Uiso 1 1 calc R
C42 C -0.15952(18) 0.49110(13) 0.42091(11) 0.0238(4) Uani 1 1 d .
H42 H -0.1860 0.4225 0.4373 0.029 Uiso 1 1 calc R
C43 C -0.18776(18) 0.57490(13) 0.46683(11) 0.0220(3) Uani 1 1 d .
H43 H -0.2383 0.5754 0.5221 0.026 Uiso 1 1 calc R
C51 C -0.15844(17) 0.85750(12) 0.38403(10) 0.0184(3) Uani 1 1 d .
C52 C -0.13636(18) 0.76030(12) 0.44407(10) 0.0187(3) Uani 1 1 d .
C53 C -0.12760(18) 0.76125(13) 0.52996(10) 0.0217(3) Uani 1 1 d .
H53 H -0.1089 0.6940 0.5678 0.026 Uiso 1 1 calc R
C54 C -0.14529(19) 0.85718(14) 0.56232(11) 0.0245(4) Uani 1 1 d .
C55 C -0.1770(2) 0.95436(14) 0.50471(11) 0.0253(4) Uani 1 1 d .
H55 H -0.1947 1.0218 0.5250 0.030 Uiso 1 1 calc R
C56 C -0.18299(19) 0.95450(13) 0.41937(11) 0.0226(3) Uani 1 1 d .
H56 H -0.2045 1.0224 0.3825 0.027 Uiso 1 1 calc R
C57 C -0.1241(2) 0.85614(16) 0.65435(11) 0.0335(4) Uani 1 1 d .
H57a H -0.1886 0.9235 0.6721 0.050 Uiso 1 1 calc R
H57b H -0.0127 0.8509 0.6621 0.050 Uiso 1 1 calc R
H57c H -0.1570 0.7934 0.6889 0.050 Uiso 1 1 calc R
C61 C 0.22494(19) 0.87087(13) 0.12752(10) 0.0216(3) Uani 1 1 d .
H61 H 0.3137 0.8107 0.1289 0.026 Uiso 1 1 calc R
C62 C 0.2291(2) 0.97772(14) 0.09304(11) 0.0264(4) Uani 1 1 d .
H62 H 0.3178 1.0039 0.0670 0.032 Uiso 1 1 calc R
C63 C 0.0776(2) 1.03703(13) 0.10484(11) 0.0253(4) Uani 1 1 d .
H63 H 0.0406 1.1133 0.0881 0.030 Uiso 1 1 calc R
C71 C -0.23534(18) 0.94374(12) 0.24620(10) 0.0177(3) Uani 1 1 d .
C72 C -0.17511(18) 0.99296(12) 0.16813(10) 0.0180(3) Uani 1 1 d .
C73 C -0.27149(19) 1.07098(12) 0.11198(10) 0.0209(3) Uani 1 1 d .
H73 H -0.2259 1.1016 0.0599 0.025 Uiso 1 1 calc R
C74 C -0.43232(19) 1.10478(12) 0.13049(11) 0.0221(3) Uani 1 1 d .
C75 C -0.49305(19) 1.05859(13) 0.20829(11) 0.0232(3) Uani 1 1 d .
H75 H -0.6028 1.0804 0.2230 0.028 Uiso 1 1 calc R
C76 C -0.39817(19) 0.98224(13) 0.26435(11) 0.0215(3) Uani 1 1 d .
H76 H -0.4444 0.9545 0.3173 0.026 Uiso 1 1 calc R
C77 C -0.5370(2) 1.18647(14) 0.06806(12) 0.0276(4) Uani 1 1 d .
H77a H -0.6369 1.2177 0.0976 0.041 Uiso 0.50 1 calc PR
H77b H -0.5579 1.1500 0.0232 0.041 Uiso 0.50 1 calc PR
H77c H -0.4840 1.2447 0.0429 0.041 Uiso 0.50 1 calc PR
H77d H -0.4823 1.1906 0.0115 0.041 Uiso 0.50 1 calc PR
H77e H -0.5613 1.2582 0.0860 0.041 Uiso 0.50 1 calc PR
H77f H -0.6352 1.1636 0.0662 0.041 Uiso 0.50 1 calc PR

loop_
_atom_site_aniso_label
_atom_site_aniso_U_11
_atom_site_aniso_U_22
_atom_site_aniso_U_33
_atom_site_aniso_U_23
_atom_site_aniso_U_13
_atom_site_aniso_U_12
Ni1 0.01489(14) 0.01374(14) 0.01674(15) -0.00350(10) -0.00245(10) -0.00054(10)
N1 0.0153(6) 0.0159(6) 0.0176(7) -0.0051(5) -0.0035(5) 0.0005(5)
N2 0.0198(7) 0.0137(6) 0.0176(7) -0.0026(5) -0.0011(5) 0.0015(5)
N11 0.0177(6) 0.0172(6) 0.0185(7) -0.0041(5) -0.0035(5) -0.0004(5)
N12 0.0149(6) 0.0173(6) 0.0171(7) -0.0029(5) -0.0024(5) -0.0020(5)
N21 0.0169(6) 0.0170(6) 0.0196(7) -0.0049(5) -0.0027(5) -0.0019(5)
N22 0.0172(6) 0.0150(6) 0.0176(7) -0.0030(5) -0.0037(5) -0.0020(5)
N41 0.0185(6) 0.0160(6) 0.0196(7) -0.0030(5) -0.0016(5) -0.0008(5)
N42 0.0167(6) 0.0170(6) 0.0188(7) -0.0013(5) -0.0018(5) -0.0007(5)
N61 0.0176(6) 0.0149(6) 0.0192(7) -0.0031(5) -0.0026(5) -0.0009(5)
N62 0.0188(7) 0.0150(6) 0.0202(7) -0.0028(5) -0.0013(5) -0.0024(5)
C1 0.0132(7) 0.0166(7) 0.0181(8) -0.0026(6) 0.0015(6) -0.0028(6)
C2 0.0141(7) 0.0172(7) 0.0168(8) -0.0030(6) 0.0017(6) -0.0024(6)
C3 0.0171(7) 0.0238(8) 0.0160(8) -0.0006(6) 0.0000(6) -0.0039(6)
C4 0.0210(8) 0.0190(8) 0.0229(9) 0.0016(6) 0.0023(6) 0.0007(6)
C5 0.0251(8) 0.0161(8) 0.0257(9) -0.0038(6) 0.0019(6) -0.0022(6)
C6 0.0200(8) 0.0192(8) 0.0213(9) -0.0050(6) -0.0009(6) -0.0037(6)
C7 0.0405(11) 0.0243(9) 0.0298(10) 0.0023(7) -0.0062(8) 0.0050(8)
C11 0.0243(8) 0.0183(8) 0.0214(9) -0.0063(6) -0.0015(6) -0.0048(6)
C12 0.0259(8) 0.0264(9) 0.0213(9) -0.0073(6) -0.0029(6) -0.0096(7)
C13 0.0182(8) 0.0272(8) 0.0205(9) -0.0038(6) -0.0043(6) -0.0058(6)
C21 0.0166(8) 0.0211(8) 0.0220(9) -0.0024(6) -0.0008(6) -0.0016(6)
C22 0.0157(7) 0.0231(8) 0.0261(9) -0.0010(6) -0.0039(6) -0.0059(6)
C23 0.0204(8) 0.0179(8) 0.0248(9) -0.0029(6) -0.0069(6) -0.0049(6)
C31 0.0193(8) 0.0108(7) 0.0202(8) -0.0040(6) -0.0031(6) -0.0026(6)
C32 0.0175(7) 0.0117(7) 0.0195(8) -0.0029(6) -0.0017(6) -0.0023(6)
C33 0.0208(8) 0.0155(7) 0.0203(9) -0.0017(6) -0.0069(6) -0.0019(6)
C34 0.0265(8) 0.0155(7) 0.0202(9) -0.0033(6) -0.0018(6) -0.0026(6)
C35 0.0215(8) 0.0181(8) 0.0221(9) -0.0059(6) 0.0018(6) -0.0059(6)
C36 0.0163(7) 0.0172(7) 0.0237(9) -0.0063(6) -0.0026(6) -0.0034(6)
C37 0.0342(10) 0.0359(10) 0.0209(10) -0.0030(7) -0.0026(7) -0.0019(8)
C41 0.0199(8) 0.0169(8) 0.0276(9) -0.0047(6) -0.0052(6) -0.0015(6)
C42 0.0179(8) 0.0179(8) 0.0351(10) 0.0018(7) -0.0063(7) -0.0054(6)
C43 0.0166(8) 0.0230(8) 0.0236(9) 0.0022(6) -0.0022(6) -0.0033(6)
C51 0.0158(7) 0.0188(8) 0.0188(8) -0.0038(6) 0.0001(6) -0.0004(6)
C52 0.0158(7) 0.0171(8) 0.0212(9) -0.0035(6) 0.0002(6) -0.0002(6)
C53 0.0196(8) 0.0225(8) 0.0199(9) 0.0002(6) -0.0002(6) -0.0020(6)
C54 0.0229(8) 0.0286(9) 0.0206(9) -0.0062(7) 0.0021(6) -0.0029(7)
C55 0.0279(9) 0.0221(8) 0.0250(9) -0.0101(7) 0.0017(7) -0.0010(7)
C56 0.0255(8) 0.0166(8) 0.0228(9) -0.0028(6) -0.0011(6) 0.0002(6)
C57 0.0437(11) 0.0364(10) 0.0214(10) -0.0060(7) 0.0010(8) -0.0111(9)
C61 0.0186(8) 0.0229(8) 0.0232(9) -0.0067(6) -0.0008(6) -0.0031(6)
C62 0.0236(9) 0.0257(9) 0.0323(10) -0.0074(7) 0.0044(7) -0.0110(7)
C63 0.0277(9) 0.0169(8) 0.0314(10) -0.0027(7) 0.0015(7) -0.0078(7)
C71 0.0201(8) 0.0130(7) 0.0198(8) -0.0048(6) -0.0034(6) -0.0015(6)
C72 0.0179(8) 0.0151(7) 0.0214(8) -0.0055(6) -0.0029(6) -0.0020(6)
C73 0.0251(8) 0.0165(8) 0.0207(9) -0.0009(6) -0.0047(6) -0.0041(6)
C74 0.0239(8) 0.0151(7) 0.0275(9) -0.0042(6) -0.0089(7) -0.0017(6)
C75 0.0178(8) 0.0181(8) 0.0331(10) -0.0067(7) -0.0030(6) -0.0008(6)
C76 0.0217(8) 0.0172(8) 0.0242(9) -0.0036(6) 0.0009(6) -0.0027(6)
C77 0.0256(9) 0.0209(8) 0.0352(10) 0.0002(7) -0.0126(7) -0.0021(7)

loop_
_atom_type_symbol
_atom_type_description
_atom_type_scat_dispersion_real
_atom_type_scat_dispersion_imag
_atom_type_scat_source
C C 0.0181 0.0091 'International Tables Vol C Tables 4.2.6.8 and 6.1.1.4'
H H 0.0000 0.0000 'International Tables Vol C Tables 4.2.6.8 and 6.1.1.4'
N N 0.0311 0.0180 'International Tables Vol C Tables 4.2.6.8 and 6.1.1.4'
Ni Ni -3.0029 0.5091 'International Tables Vol C Tables 4.2.6.8 and 6.1.1.4'

loop_
_geom_angle_atom_site_label_1
_geom_angle_atom_site_label_2
_geom_angle_atom_site_label_3
_geom_angle
N1 Ni1 N11 86.56(5)
N1 Ni1 N21 87.56(5)
N1 Ni1 N41 95.92(5)
N1 Ni1 N61 91.90(5)
N2 Ni1 N1 177.09(5)
N2 Ni1 N11 95.73(5)
N2 Ni1 N21 90.28(5)
N2 Ni1 N41 85.97(5)
N2 Ni1 N61 86.36(5)
N11 Ni1 N21 172.93(5)
N11 Ni1 N41 87.94(5)
N11 Ni1 N61 88.99(5)
N21 Ni1 N41 88.77(5)
N21 Ni1 N61 95.12(5)
N61 Ni1 N41 171.41(5)
C1 N1 Ni1 121.85(10)
C1 N1 C31 118.05(12)
C31 N1 Ni1 120.00(9)
C51 N2 Ni1 122.05(10)
C51 N2 C71 118.39(12)
C71 N2 Ni1 119.53(10)
N12 N11 Ni1 124.66(10)
C11 N11 Ni1 128.92(11)
C11 N11 N12 105.97(12)
N11 N12 C2 123.72(12)
C13 N12 N11 110.12(12)
C13 N12 C2 126.11(13)
N22 N21 Ni1 122.27(9)
C21 N21 Ni1 125.84(11)
C21 N21 N22 105.56(12)
N21 N22 C32 122.16(12)
C23 N22 N21 110.78(13)
C23 N22 C32 126.97(13)
N42 N41 Ni1 123.17(10)
C41 N41 Ni1 130.47(11)
C41 N41 N42 105.73(13)
N41 N42 C52 123.93(13)
C43 N42 N41 110.51(13)
C43 N42 C52 125.56(14)
N62 N61 Ni1 123.42(10)
C61 N61 Ni1 128.11(11)
C61 N61 N62 105.74(13)
N61 N62 C72 122.48(12)
C63 N62 N61 110.59(13)
C63 N62 C72 126.91(13)
N1 C1 C2 123.36(13)
N1 C1 C6 121.88(14)
C2 C1 C6 114.67(14)
C1 C2 N12 121.91(13)
C3 C2 N12 116.31(14)
C3 C2 C1 121.68(14)
C2 C3 H3 118.9
C4 C3 C2 122.21(15)
C4 C3 H3 118.9
C3 C4 C5 116.90(15)
C3 C4 C7 121.83(16)
C5 C4 C7 121.27(15)
C4 C5 H5 119.2
C6 C5 C4 121.54(15)
C6 C5 H5 119.2
C1 C6 H6 118.5
C5 C6 C1 122.98(15)
C5 C6 H6 118.5
C4 C7 H7a 109.5
C4 C7 H7b 109.5
C4 C7 H7c 109.5
H7a C7 H7b 109.5
H7a C7 H7c 109.5
H7b C7 H7c 109.5
N11 C11 H11 124.5
N11 C11 C12 111.09(14)
C12 C11 H11 124.5
C11 C12 H12 127.5
C13 C12 C11 105.02(14)
C13 C12 H12 127.5
N12 C13 C12 107.80(14)
N12 C13 H13 126.1
C12 C13 H13 126.1
N21 C21 H21 124.4
N21 C21 C22 111.11(14)
C22 C21 H21 124.4
C21 C22 H22 127.5
C23 C22 C21 105.05(14)
C23 C22 H22 127.5
N22 C23 C22 107.49(14)
N22 C23 H23 126.3
C22 C23 H23 126.3
N1 C31 C32 122.53(14)
N1 C31 C36 122.95(14)
C32 C31 C36 114.41(14)
C31 C32 N22 120.30(14)
C33 C32 N22 117.34(13)
C33 C32 C31 122.28(14)
C32 C33 H33 119.0
C34 C33 C32 122.01(14)
C34 C33 H33 119.0
C33 C34 C35 116.50(15)
C33 C34 C37 121.80(15)
C35 C34 C37 121.69(15)
C34 C35 H35 119.1
C36 C35 C34 121.74(15)
C36 C35 H35 119.1
C31 C36 H36 118.5
C35 C36 C31 123.00(14)
C35 C36 H36 118.5
C34 C37 H37a 109.5
C34 C37 H37b 109.5
C34 C37 H37c 109.5
H37a C37 H37b 109.5
H37a C37 H37c 109.5
H37b C37 H37c 109.5
N41 C41 H41 124.5
N41 C41 C42 111.05(15)
C42 C41 H41 124.5
C41 C42 H42 127.5
C43 C42 C41 104.97(14)
C43 C42 H42 127.5
N42 C43 C42 107.73(15)
N42 C43 H43 126.1
C42 C43 H43 126.1
N2 C51 C52 122.68(14)
N2 C51 C56 122.27(14)
C52 C51 C56 114.83(14)
C51 C52 N42 121.13(14)
C53 C52 N42 117.15(14)
C53 C52 C51 121.63(14)
C52 C53 H53 118.9
C54 C53 C52 122.17(15)
C54 C53 H53 118.9
C53 C54 C55 116.91(15)
C53 C54 C57 121.40(16)
C55 C54 C57 121.63(16)
C54 C55 H55 119.3
C56 C55 C54 121.48(15)
C56 C55 H55 119.3
C51 C56 H56 118.6
C55 C56 C51 122.78(15)
C55 C56 H56 118.6
C54 C57 H57a 109.5
C54 C57 H57b 109.5
C54 C57 H57c 109.5
H57a C57 H57b 109.5
H57a C57 H57c 109.5
H57b C57 H57c 109.5
N61 C61 H61 124.5
N61 C61 C62 111.04(14)
C62 C61 H61 124.5
C61 C62 H62 127.5
C63 C62 C61 105.09(15)
C63 C62 H62 127.5
N62 C63 C62 107.53(14)
N62 C63 H63 126.2
C62 C63 H63 126.2
N2 C71 C72 122.41(14)
N2 C71 C76 122.35(14)
C76 C71 C72 115.04(14)
C71 C72 N62 120.79(14)
C73 C72 N62 117.00(14)
C73 C72 C71 122.18(14)
C72 C73 H73 119.3
C74 C73 C72 121.41(15)
C74 C73 H73 119.3
C73 C74 C75 117.07(15)
C73 C74 C77 121.14(15)
C75 C74 C77 121.78(15)
C74 C75 H75 119.1
C76 C75 C74 121.77(15)
C76 C75 H75 119.1
C71 C76 H76 118.8
C75 C76 C71 122.47(15)
C75 C76 H76 118.8
C74 C77 H77a 109.5
C74 C77 H77b 109.5
C74 C77 H77c 109.5
C74 C77 H77d 109.5
C74 C77 H77e 109.5
C74 C77 H77f 109.5
H77a C77 H77b 109.5
H77a C77 H77c 109.5
H77a C77 H77d 141.1
H77a C77 H77e 56.3
H77a C77 H77f 56.3
H77b C77 H77c 109.5
H77b C77 H77d 56.3
H77b C77 H77e 141.1
H77b C77 H77f 56.3
H77c C77 H77d 56.3
H77c C77 H77e 56.3
H77c C77 H77f 141.1
H77d C77 H77e 109.5
H77d C77 H77f 109.5
H77e C77 H77f 109.5

loop_
_geom_bond_atom_site_label_1
_geom_bond_atom_site_label_2
_geom_bond_distance
Ni1 N1 2.0520(12)
Ni1 N2 2.0377(12)
Ni1 N11 2.0829(13)
Ni1 N21 2.0880(13)
Ni1 N41 2.1007(13)
Ni1 N61 2.0886(13)
N1 C1 1.3798(19)
N1 C31 1.386(2)
N2 C51 1.374(2)
N2 C71 1.388(2)
N11 N12 1.3611(18)
N11 C11 1.328(2)
N12 C2 1.4365(19)
N12 C13 1.356(2)
N21 N22 1.3601(18)
N21 C21 1.329(2)
N22 C23 1.352(2)
N22 C32 1.4250(19)
N41 N42 1.3606(18)
N41 C41 1.330(2)
N42 C43 1.359(2)
N42 C52 1.436(2)
N61 N62 1.3557(18)
N61 C61 1.329(2)
N62 C63 1.353(2)
N62 C72 1.429(2)
C2 C1 1.413(2)
C2 C3 1.397(2)
C3 H3 0.9500
C3 C4 1.387(2)
C4 C5 1.394(2)
C4 C7 1.512(2)
C5 H5 0.9500
C5 C6 1.376(2)
C6 C1 1.420(2)
C6 H6 0.9500
C7 H7a 0.9800
C7 H7b 0.9800
C7 H7c 0.9800
C11 H11 0.9500
C11 C12 1.392(2)
C12 H12 0.9500
C12 C13 1.372(2)
C13 H13 0.9500
C21 H21 0.9500
C21 C22 1.395(2)
C22 H22 0.9500
C22 C23 1.372(2)
C23 H23 0.9500
C32 C31 1.411(2)
C32 C33 1.391(2)
C33 H33 0.9500
C33 C34 1.390(2)
C34 C35 1.397(2)
C34 C37 1.503(2)
C35 H35 0.9500
C35 C36 1.376(2)
C36 C31 1.416(2)
C36 H36 0.9500
C37 H37a 0.9800
C37 H37b 0.9800
C37 H37c 0.9800
C41 H41 0.9500
C41 C42 1.402(2)
C42 H42 0.9500
C42 C43 1.369(2)
C43 H43 0.9500
C52 C51 1.418(2)
C52 C53 1.390(2)
C53 H53 0.9500
C53 C54 1.388(2)
C54 C55 1.399(2)
C54 C57 1.504(2)
C55 H55 0.9500
C55 C56 1.375(2)
C56 C51 1.418(2)
C56 H56 0.9500
C57 H57a 0.9800
C57 H57b 0.9800
C57 H57c 0.9800
C61 H61 0.9500
C61 C62 1.391(2)
C62 H62 0.9500
C62 C63 1.370(2)
C63 H63 0.9500
C72 C71 1.411(2)
C72 C73 1.394(2)
C73 H73 0.9500
C73 C74 1.385(2)
C74 C75 1.395(2)
C74 C77 1.511(2)
C75 H75 0.9500
C75 C76 1.377(2)
C76 C71 1.408(2)
C76 H76 0.9500
C77 H77a 0.9800
C77 H77b 0.9800
C77 H77c 0.9800
C77 H77d 0.9800
C77 H77e 0.9800
C77 H77f 0.9800

loop_
_geom_torsion_atom_site_label_1
_geom_torsion_atom_site_label_2
_geom_torsion_atom_site_label_3
_geom_torsion_atom_site_label_4
_geom_torsion
Ni1 N1 C1 C2 -33.71(19)
Ni1 N1 C1 C6 142.74(12)
Ni1 N1 C31 C32 -38.42(18)
Ni1 N1 C31 C36 137.74(12)
Ni1 N2 C51 C52 -33.1(2)
Ni1 N2 C51 C56 141.12(13)
Ni1 N2 C71 C72 -39.55(19)
Ni1 N2 C71 C76 134.91(13)
Ni1 N11 N12 C2 -9.63(19)
Ni1 N11 N12 C13 172.77(10)
Ni1 N11 C11 C12 -172.74(11)
Ni1 N21 N22 C23 153.64(10)
Ni1 N21 N22 C32 -29.44(18)
Ni1 N21 C21 C22 -151.89(11)
Ni1 N41 N42 C43 172.30(10)
Ni1 N41 N42 C52 -8.15(19)
Ni1 N41 C41 C42 -171.38(11)
Ni1 N61 N62 C63 163.29(11)
Ni1 N61 N62 C72 -18.47(19)
Ni1 N61 C61 C62 -162.10(12)
N1 Ni1 N2 C51 174.7(10)
N1 Ni1 N2 C71 -7.4(11)
N1 Ni1 N11 N12 -20.55(12)
N1 Ni1 N11 C11 150.70(14)
N1 Ni1 N21 N22 -9.61(11)
N1 Ni1 N21 C21 138.34(13)
N1 Ni1 N41 N42 158.01(11)
N1 Ni1 N41 C41 -32.36(14)
N1 Ni1 N61 N62 159.01(11)
N1 Ni1 N61 C61 -42.46(14)
N2 Ni1 N1 C1 -177.1(10)
N2 Ni1 N1 C31 -0.7(11)
N2 Ni1 N11 N12 161.25(12)
N2 Ni1 N11 C11 -27.49(14)
N2 Ni1 N21 N22 168.45(11)
N2 Ni1 N21 C21 -43.61(13)
N2 Ni1 N41 N42 -24.20(11)
N2 Ni1 N41 C41 145.42(14)
N2 Ni1 N61 N62 -18.66(11)
N2 Ni1 N61 C61 139.86(14)
N11 Ni1 N1 C1 40.95(11)
N11 Ni1 N1 C31 -142.65(11)
N11 Ni1 N2 C51 -43.50(12)
N11 Ni1 N2 C71 134.34(11)
N11 Ni1 N21 N22 -43.3(5)
N11 Ni1 N21 C21 104.7(4)
N11 Ni1 N41 N42 71.69(11)
N11 Ni1 N41 C41 -118.68(14)
N11 Ni1 N61 N62 -114.47(12)
N11 Ni1 N61 C61 44.06(14)
N11 N12 C2 C1 32.4(2)
N11 N12 C2 C3 -151.16(14)
N11 N12 C13 C12 0.48(18)
N11 C11 C12 C13 0.50(19)
N12 N11 C11 C12 -0.21(18)
N12 C2 C1 N1 -8.9(2)
N12 C2 C1 C6 174.45(13)
N12 C2 C3 C4 -174.63(14)
N21 Ni1 N1 C1 -135.13(12)
N21 Ni1 N1 C31 41.27(11)
N21 Ni1 N2 C51 132.78(12)
N21 Ni1 N2 C71 -49.39(12)
N21 Ni1 N11 N12 13.2(5)
N21 Ni1 N11 C11 -175.6(4)
N21 Ni1 N41 N42 -114.57(11)
N21 Ni1 N41 C41 55.06(14)
N21 Ni1 N61 N62 71.29(12)
N21 Ni1 N61 C61 -130.18(13)
N21 N22 C23 C22 -0.61(17)
N21 N22 C32 C31 47.07(19)
N21 N22 C32 C33 -136.01(14)
N21 C21 C22 C23 -0.72(18)
N22 N21 C21 C22 0.35(17)
N22 C32 C31 N1 -9.4(2)
N22 C32 C31 C36 174.17(13)
N22 C32 C33 C34 -175.71(13)
N41 Ni1 N1 C1 -46.62(12)
N41 Ni1 N1 C31 129.78(11)
N41 Ni1 N2 C51 44.03(12)
N41 Ni1 N2 C71 -138.14(12)
N41 Ni1 N11 N12 75.51(12)
N41 Ni1 N11 C11 -113.24(14)
N41 Ni1 N21 N22 -105.59(11)
N41 Ni1 N21 C21 42.36(13)
N41 Ni1 N61 N62 -45.4(4)
N41 Ni1 N61 C61 113.1(3)
N41 N42 C43 C42 -0.40(17)
N41 N42 C52 C51 35.8(2)
N41 N42 C52 C53 -147.47(14)
N41 C41 C42 C43 0.15(18)
N42 N41 C41 C42 -0.39(17)
N42 C52 C51 N2 -13.5(2)
N42 C52 C51 C56 171.87(13)
N42 C52 C53 C54 -174.47(14)
N61 Ni1 N1 C1 129.82(11)
N61 Ni1 N1 C31 -53.77(11)
N61 Ni1 N2 C51 -132.11(12)
N61 Ni1 N2 C71 45.72(11)
N61 Ni1 N11 N12 -112.51(12)
N61 Ni1 N11 C11 58.74(14)
N61 Ni1 N21 N22 82.08(11)
N61 Ni1 N21 C21 -129.97(13)
N61 Ni1 N41 N42 2.5(4)
N61 Ni1 N41 C41 172.2(3)
N61 N62 C63 C62 -0.54(19)
N61 N62 C72 C71 41.5(2)
N61 N62 C72 C73 -140.60(15)
N61 C61 C62 C63 0.3(2)
N62 N61 C61 C62 -0.61(18)
N62 C72 C71 N2 -9.7(2)
N62 C72 C71 C76 175.46(13)
N62 C72 C73 C74 -177.42(14)
C1 N1 C31 C32 138.12(14)
C1 N1 C31 C36 -45.7(2)
C1 C2 C3 C4 1.8(2)
C2 N12 C13 C12 -177.06(14)
C2 C3 C4 C5 -0.4(2)
C2 C3 C4 C7 -179.35(15)
C3 C2 C1 N1 174.90(14)
C3 C2 C1 C6 -1.8(2)
C3 C4 C5 C6 -0.9(2)
C4 C5 C6 C1 0.9(2)
C5 C6 C1 N1 -176.23(14)
C5 C6 C1 C2 0.5(2)
C7 C4 C5 C6 178.06(16)
C11 N11 N12 C2 177.44(14)
C11 N11 N12 C13 -0.16(17)
C11 C12 C13 N12 -0.58(18)
C13 N12 C2 C1 -150.36(15)
C13 N12 C2 C3 26.1(2)
C21 N21 N22 C23 0.16(16)
C21 N21 N22 C32 177.08(13)
C21 C22 C23 N22 0.78(18)
C23 N22 C32 C31 -136.53(16)
C23 N22 C32 C33 40.4(2)
C31 N1 C1 C2 149.82(14)
C31 N1 C1 C6 -33.7(2)
C31 C32 C33 C34 1.1(2)
C32 N22 C23 C22 -177.35(14)
C32 C33 C34 C35 0.8(2)
C32 C33 C34 C37 -177.93(15)
C33 C32 C31 N1 173.87(14)
C33 C32 C31 C36 -2.6(2)
C33 C34 C35 C36 -1.0(2)
C34 C35 C36 C31 -0.6(2)
C35 C36 C31 N1 -174.13(14)
C35 C36 C31 C32 2.3(2)
C37 C34 C35 C36 177.64(15)
C41 N41 N42 C43 0.49(16)
C41 N41 N42 C52 -179.97(13)
C41 C42 C43 N42 0.15(17)
C43 N42 C52 C51 -144.76(15)
C43 N42 C52 C53 32.0(2)
C51 N2 C71 C72 138.37(15)
C51 N2 C71 C76 -47.2(2)
C51 C52 C53 C54 2.3(2)
C52 N42 C43 C42 -179.94(14)
C52 C53 C54 C55 1.7(2)
C52 C53 C54 C57 -175.61(16)
C53 C52 C51 N2 169.87(14)
C53 C52 C51 C56 -4.7(2)
C53 C54 C55 C56 -2.9(3)
C54 C55 C56 C51 0.2(3)
C55 C56 C51 N2 -171.09(15)
C55 C56 C51 C52 3.5(2)
C57 C54 C55 C56 174.37(16)
C61 N61 N62 C63 0.71(17)
C61 N61 N62 C72 178.94(14)
C61 C62 C63 N62 0.2(2)
C63 N62 C72 C71 -140.54(17)
C63 N62 C72 C73 37.3(2)
C71 N2 C51 C52 149.04(15)
C71 N2 C51 C56 -36.7(2)
C71 C72 C73 C74 0.4(2)
C72 N62 C63 C62 -178.68(15)
C72 C73 C74 C75 1.0(2)
C72 C73 C74 C77 -177.86(15)
C73 C72 C71 N2 172.54(14)
C73 C72 C71 C76 -2.3(2)
C73 C74 C75 C76 -0.3(2)
C74 C75 C76 C71 -1.7(2)
C75 C76 C71 N2 -171.91(15)
C75 C76 C71 C72 2.9(2)
C77 C74 C75 C76 178.47(15)
